data_4025624
loop_
_publ_author_name
'Florenci V. Gonz\'alez'
'Amit Jain'
'Santiago Rodr\'iguez'
'Jos\'e A. S\'aez'
'Cristian Vicent'
'Gabriel Peris'

_publ_section_title
;
 Stereoisomerization of \b-Hydroxy-\a-sulfenyl-\g-butyrolactones
 Controlled by Two Concomitant 1,4-Type Nonbonded Sulfur-Oxygen
 Interactions As Analyzed by X-ray Crystallography
;
_journal_name_full 'Journal of Organic Chemistry'
_journal_page_first 5888
_journal_page_last 5894
_journal_paper_doi 10.1021/jo1009454
_journal_volume 75
_journal_year 2010
_chemical_absolute_configuration syn
_chemical_formula_sum 'C11 H12 O3 S'
_chemical_formula_weight 224
_chemical_name_systematic
;
?
;
_space_group_IT_number 14
_symmetry_cell_setting monoclinic
_symmetry_space_group_name_Hall '-P 2ybc'
_symmetry_space_group_name_H-M 'P 1 21/c 1'
_atom_sites_solution_hydrogens geom
_atom_sites_solution_primary direct
_atom_sites_solution_secondary difmap
_audit_creation_method SHELXL-97
_cell_angle_alpha 90.00
_cell_angle_beta 91.982(3)
_cell_angle_gamma 90.00
_cell_formula_units_Z 4
_cell_length_a 6.5804(8)
_cell_length_b 8.3600(10)
_cell_length_c 19.890(2)
_cell_measurement_reflns_used 1180
_cell_measurement_temperature 273(2)
_cell_measurement_theta_max 22.37
_cell_measurement_theta_min 3.10
_cell_volume 1093.5(2)
_computing_cell_refinement 'Bruker SMART'
_computing_data_collection 'Bruker SMART'
_computing_data_reduction 'Bruker SAINT'
_computing_molecular_graphics 'Bruker SHELXTL'
_computing_publication_material 'Bruker SHELXTL'
_computing_structure_refinement 'SHELXL-97 (Sheldrick, 1997)'
_computing_structure_solution 'SHELXS-97 (Sheldrick, 1990)'
_diffrn_ambient_temperature 293(2)
_diffrn_measured_fraction_theta_full 0.977
_diffrn_measured_fraction_theta_max 0.977
_diffrn_measurement_device_type 'CCD area detector'
_diffrn_measurement_method 'phi and omega scans'
_diffrn_radiation_monochromator graphite
_diffrn_radiation_source 'fine-focus sealed tube'
_diffrn_radiation_type MoK\a
_diffrn_radiation_wavelength 0.71073
_diffrn_reflns_av_R_equivalents 0.0784
_diffrn_reflns_av_sigmaI/netI 0.1266
_diffrn_reflns_limit_h_max 5
_diffrn_reflns_limit_h_min -9
_diffrn_reflns_limit_k_max 11
_diffrn_reflns_limit_k_min -11
_diffrn_reflns_limit_l_max 26
_diffrn_reflns_limit_l_min -28
_diffrn_reflns_number 8788
_diffrn_reflns_theta_full 30.51
_diffrn_reflns_theta_max 30.51
_diffrn_reflns_theta_min 2.05
_exptl_absorpt_coefficient_mu 0.279
_exptl_absorpt_correction_type none
_exptl_crystal_colour colorless
_exptl_crystal_density_diffrn 1.362
_exptl_crystal_density_meas ?
_exptl_crystal_density_method 'not measured'
_exptl_crystal_description fiber
_exptl_crystal_F_000 472
_exptl_crystal_size_max 0.568
_exptl_crystal_size_mid 0.111
_exptl_crystal_size_min 0.053
_refine_diff_density_max 0.232
_refine_diff_density_min -0.291
_refine_diff_density_rms 0.058
_refine_ls_extinction_method none
_refine_ls_goodness_of_fit_ref 0.943
_refine_ls_hydrogen_treatment constr
_refine_ls_matrix_type full
_refine_ls_number_parameters 138
_refine_ls_number_reflns 3267
_refine_ls_number_restraints 0
_refine_ls_restrained_S_all 0.943
_refine_ls_R_factor_all 0.1683
_refine_ls_R_factor_gt 0.0504
_refine_ls_shift/su_max 0.000
_refine_ls_shift/su_mean 0.000
_refine_ls_structure_factor_coef Fsqd
_refine_ls_weighting_details 'calc w=1/[\s^2^(Fo^2^)+(0.0587P)^2^+0.0000P] where P=(Fo^2^+2Fc^2^)/3'
_refine_ls_weighting_scheme calc
_refine_ls_wR_factor_gt 0.1083
_refine_ls_wR_factor_ref 0.1435
_reflns_number_gt 1366
_reflns_number_total 3267
_reflns_threshold_expression >2sigma(I)
_cod_data_source_file jo1009454_si_002.cif
_cod_data_source_block compound2
_cod_depositor_comments
;
The following automatic conversions were performed:

'_exptl_crystal_density_meas' value 'not measured' was changed to '?'
- the value is perceived as not measured.

Automatic conversion script
Id: cif_fix_values 3008 2015-01-20 13:52:24Z robertas 
;
_cod_original_formula_sum 'C11 H12 O3 S1'
_cod_database_code 4025624

loop_
_symmetry_equiv_pos_as_xyz
'x, y, z'
'-x, y+1/2, -z+1/2'
'-x, -y, -z'
'x, -y-1/2, z-1/2'

loop_
_atom_site_label
_atom_site_type_symbol
_atom_site_fract_x
_atom_site_fract_y
_atom_site_fract_z
_atom_site_U_iso_or_equiv
_atom_site_adp_type
_atom_site_occupancy
_atom_site_symmetry_multiplicity
_atom_site_calc_flag
_atom_site_refinement_flags
_atom_site_disorder_assembly
_atom_site_disorder_group
S1 S 0.19775(10) 0.72826(8) 0.31767(3) 0.0533(2) Uani 1 1 d . . .
O3 O 0.4659(2) 0.73143(18) 0.20686(10) 0.0504(5) Uani 1 1 d . . .
H3 H 0.5893 0.7364 0.2026 0.076 Uiso 1 1 calc R . .
O2 O -0.1210(2) 0.7658(2) 0.19495(10) 0.0588(5) Uani 1 1 d . . .
O1 O 0.1118(2) 0.8896(2) 0.13620(8) 0.0483(5) Uani 1 1 d . . .
C4 C 0.1877(3) 0.8721(3) 0.25052(11) 0.0368(5) Uani 1 1 d . . .
H4 H 0.1526 0.9766 0.2692 0.044 Uiso 1 1 calc R . .
C5 C 0.0402(3) 0.8349(3) 0.19351(12) 0.0403(6) Uani 1 1 d . . .
C3 C 0.3866(3) 0.8882(3) 0.21474(11) 0.0374(5) Uani 1 1 d . . .
H3A H 0.4828 0.9582 0.2393 0.045 Uiso 1 1 calc R . .
C2 C 0.3144(3) 0.9607(3) 0.14868(12) 0.0437(6) Uani 1 1 d . . .
H2 H 0.2999 1.0766 0.1543 0.052 Uiso 1 1 calc R . .
C7 C 0.0196(4) 0.7998(3) 0.37522(12) 0.0419(6) Uani 1 1 d . . .
C6 C -0.1448(4) 0.8978(3) 0.35888(12) 0.0499(7) Uani 1 1 d . . .
H6 H -0.1622 0.9376 0.3154 0.060 Uiso 1 1 calc R . .
C8 C 0.0426(5) 0.7443(3) 0.44044(14) 0.0650(8) Uani 1 1 d . . .
H8 H 0.1522 0.6788 0.4524 0.078 Uiso 1 1 calc R . .
C1 C 0.4391(4) 0.9282(4) 0.08837(13) 0.0661(8) Uani 1 1 d . . .
H1A H 0.4427 0.8152 0.0800 0.099 Uiso 1 1 calc R . .
H1B H 0.5750 0.9669 0.0967 0.099 Uiso 1 1 calc R . .
H1C H 0.3794 0.9818 0.0498 0.099 Uiso 1 1 calc R . .
C9 C -0.2813(5) 0.9360(4) 0.40657(14) 0.0649(8) Uani 1 1 d . . .
H9 H -0.3924 1.0005 0.3952 0.078 Uiso 1 1 calc R . .
C11 C -0.0949(6) 0.7851(4) 0.48771(16) 0.0823(10) Uani 1 1 d . . .
H11 H -0.0774 0.7470 0.5315 0.099 Uiso 1 1 calc R . .
C10 C -0.2554(6) 0.8796(4) 0.47163(16) 0.0821(10) Uani 1 1 d . . .
H10 H -0.3479 0.9065 0.5041 0.098 Uiso 1 1 calc R . .

loop_
_atom_site_aniso_label
_atom_site_aniso_U_11
_atom_site_aniso_U_22
_atom_site_aniso_U_33
_atom_site_aniso_U_23
_atom_site_aniso_U_13
_atom_site_aniso_U_12
S1 0.0468(4) 0.0518(4) 0.0619(5) 0.0157(3) 0.0128(3) 0.0152(3)
O3 0.0273(9) 0.0408(10) 0.0838(13) 0.0008(9) 0.0128(9) 0.0049(7)
O2 0.0262(9) 0.0602(12) 0.0899(14) -0.0059(10) 0.0030(9) -0.0077(8)
O1 0.0366(9) 0.0587(12) 0.0494(10) -0.0011(9) -0.0019(8) -0.0035(8)
C4 0.0285(12) 0.0320(12) 0.0500(14) 0.0012(10) 0.0048(10) 0.0019(10)
C5 0.0275(12) 0.0365(13) 0.0570(16) -0.0025(11) 0.0050(11) 0.0051(11)
C3 0.0262(11) 0.0319(13) 0.0544(14) -0.0036(11) 0.0052(10) -0.0065(10)
C2 0.0403(14) 0.0369(13) 0.0543(15) 0.0009(12) 0.0068(12) -0.0048(11)
C7 0.0423(14) 0.0378(14) 0.0456(14) 0.0029(11) 0.0025(11) 0.0001(11)
C6 0.0515(15) 0.0510(16) 0.0477(15) 0.0056(12) 0.0100(13) 0.0083(13)
C8 0.0666(19) 0.072(2) 0.0563(18) 0.0105(15) 0.0015(15) 0.0136(16)
C1 0.0610(18) 0.079(2) 0.0595(18) 0.0024(15) 0.0206(15) -0.0114(16)
C9 0.0660(19) 0.0657(19) 0.0643(19) 0.0089(15) 0.0204(15) 0.0187(15)
C11 0.103(3) 0.097(3) 0.0475(17) 0.0152(17) 0.0156(18) 0.020(2)
C10 0.099(3) 0.085(2) 0.065(2) 0.0090(18) 0.0366(19) 0.025(2)

loop_
_atom_type_symbol
_atom_type_description
_atom_type_scat_dispersion_real
_atom_type_scat_dispersion_imag
_atom_type_scat_source
C C 0.0033 0.0016 'International Tables Vol C Tables 4.2.6.8 and 6.1.1.4'
H H 0.0000 0.0000 'International Tables Vol C Tables 4.2.6.8 and 6.1.1.4'
O O 0.0106 0.0060 'International Tables Vol C Tables 4.2.6.8 and 6.1.1.4'
S S 0.1246 0.1234 'International Tables Vol C Tables 4.2.6.8 and 6.1.1.4'

loop_
_geom_angle_atom_site_label_1
_geom_angle_atom_site_label_2
_geom_angle_atom_site_label_3
_geom_angle
_geom_angle_site_symmetry_1
_geom_angle_site_symmetry_3
_geom_angle_publ_flag
C7 S1 C4 104.25(11) . . ?
C5 O1 C2 109.86(18) . . ?
C5 C4 C3 102.12(17) . . ?
C5 C4 S1 115.45(16) . . ?
C3 C4 S1 113.44(15) . . ?
O2 C5 O1 121.4(2) . . ?
O2 C5 C4 128.8(2) . . ?
O1 C5 C4 109.76(19) . . ?
O3 C3 C2 112.34(19) . . ?
O3 C3 C4 107.23(17) . . ?
C2 C3 C4 101.15(17) . . ?
O1 C2 C1 108.0(2) . . ?
O1 C2 C3 103.91(18) . . ?
C1 C2 C3 117.3(2) . . ?
C8 C7 C6 118.5(2) . . ?
C8 C7 S1 116.11(19) . . ?
C6 C7 S1 125.22(19) . . ?
C9 C6 C7 120.1(2) . . ?
C11 C8 C7 120.5(3) . . ?
C6 C9 C10 120.5(3) . . ?
C10 C11 C8 120.9(3) . . ?
C11 C10 C9 119.5(3) . . ?

loop_
_geom_bond_atom_site_label_1
_geom_bond_atom_site_label_2
_geom_bond_distance
_geom_bond_site_symmetry_2
_geom_bond_publ_flag
S1 C7 1.771(2) . ?
S1 C4 1.797(2) . ?
O3 C3 1.422(3) . ?
O2 C5 1.209(3) . ?
O1 C5 1.329(3) . ?
O1 C2 1.473(3) . ?
C4 C5 1.499(3) . ?
C4 C3 1.517(3) . ?
C3 C2 1.509(3) . ?
C2 C1 1.501(3) . ?
C7 C8 1.381(4) . ?
C7 C6 1.386(3) . ?
C6 C9 1.366(3) . ?
C8 C11 1.370(4) . ?
C9 C10 1.383(4) . ?
C11 C10 1.348(5) . ?
